data_4106220
loop_
_publ_author_name
'Dragoslav Vidovic'
'David A. Addy'
'Tobias Kr\"amer'
'John McGrady'
'Simon Aldridge'

_publ_section_title
;
 Probing the Intrinisic Structure and Dynamics of Aminoborane Coordination
 at Late Transition Metal Centers: Mono(\s-BH) Binding in
 [CpRu(PR3)2(H2BNCy2)]+
;
_journal_name_full 'Journal of the American Chemical Society'
_journal_page_first 8494
_journal_page_last 8497
_journal_paper_doi 10.1021/ja203051d
_journal_volume 133
_journal_year 2011
_chemical_formula_moiety 'C53 H59 B N P2 Ru, C32 H12 B F24 '
_chemical_formula_sum 'C85 H71 B2 F24 N P2 Ru'
_chemical_formula_weight 1747.10
_space_group_IT_number 14
_symmetry_cell_setting monoclinic
_symmetry_space_group_name_Hall '-P 2ybc'
_symmetry_space_group_name_H-M 'P 1 21/c 1'
_atom_sites_solution_hydrogens geom
_atom_sites_solution_primary direct
_audit_creation_date 10-10-06
_audit_creation_method CRYSTALS_ver_14.03
_cell_angle_alpha 90
_cell_angle_beta 90.5650(3)
_cell_angle_gamma 90
_cell_formula_units_Z 4
_cell_length_a 17.77790(10)
_cell_length_b 12.47820(10)
_cell_length_c 35.9708(3)
_cell_measurement_reflns_used 17439
_cell_measurement_temperature 150
_cell_measurement_theta_max 27
_cell_measurement_theta_min 5
_cell_volume 7979.24(10)
_computing_cell_refinement 'DENZO/SCALEPACK (Otwinowski & Minor, 1997)'
_computing_data_collection 'COLLECT (Nonius, 2001).'
_computing_data_reduction 'DENZO/SCALEPACK (Otwinowski & Minor, 1997)'
_computing_molecular_graphics 'CAMERON (Watkin et al., 1996)'
_computing_publication_material 'CRYSTALS (Betteridge et al., 2003)'
_computing_structure_refinement 'CRYSTALS (Betteridge et al., 2003)'
_computing_structure_solution 'SIR92 (Altomare et al., 1994)'
_diffrn_ambient_temperature 150
_diffrn_measured_fraction_theta_full 0.987
_diffrn_measured_fraction_theta_max 0.984
_diffrn_measurement_device Area
_diffrn_measurement_device_type 'Nonius KappaCCD'
_diffrn_measurement_method \w
_diffrn_radiation_monochromator graphite
_diffrn_radiation_type 'Mo K\a'
_diffrn_radiation_wavelength 0.71073
_diffrn_reflns_av_R_equivalents 0.049
_diffrn_reflns_limit_h_max 23
_diffrn_reflns_limit_h_min -23
_diffrn_reflns_limit_k_max 15
_diffrn_reflns_limit_k_min -16
_diffrn_reflns_limit_l_max 46
_diffrn_reflns_limit_l_min -46
_diffrn_reflns_number 74381
_diffrn_reflns_theta_full 26.404
_diffrn_reflns_theta_max 27.504
_diffrn_reflns_theta_min 5.102
_diffrn_standards_number 0
_exptl_absorpt_coefficient_mu 0.338
_exptl_absorpt_correction_T_max 0.94
_exptl_absorpt_correction_T_min 0.80
_exptl_absorpt_correction_type multi-scan
_exptl_absorpt_process_details 'DENZO/SCALEPACK (Otwinowski & Minor, 1997)'
_exptl_crystal_colour yellow
_exptl_crystal_density_diffrn 1.454
_exptl_crystal_description block
_exptl_crystal_F_000 3552
_exptl_crystal_size_max 0.280
_exptl_crystal_size_mid 0.230
_exptl_crystal_size_min 0.170
_refine_diff_density_max 1.42
_refine_diff_density_min -1.41
_refine_ls_extinction_method none
_refine_ls_goodness_of_fit_ref 0.9302
_refine_ls_hydrogen_treatment none
_refine_ls_matrix_type full
_refine_ls_number_parameters 1120
_refine_ls_number_reflns 18022
_refine_ls_number_restraints 486
_refine_ls_R_factor_all 0.1072
_refine_ls_R_factor_gt 0.0566
_refine_ls_shift/su_max 0.0056251
_refine_ls_shift/su_mean 0.4607135
_refine_ls_structure_factor_coef Fsqd
_refine_ls_weighting_details
;
 Method= Modified Sheldrick 
 w=1/[\s^2^(F^2^) + ( 0.05P)^2^ +17.10P] 
 ,where P=(max(Fo^2^,0) + 2Fc^2^)/3 
;
_refine_ls_weighting_scheme calc
_refine_ls_wR_factor_all 0.1374
_refine_ls_wR_factor_gt 0.1169
_refine_ls_wR_factor_ref 0.1374
_reflns_limit_h_max 23
_reflns_limit_h_min -23
_reflns_limit_k_max 16
_reflns_limit_k_min 0
_reflns_limit_l_max 46
_reflns_limit_l_min 0
_reflns_number_gt 11388
_reflns_number_total 18022
_reflns_threshold_expression I>2.0\s(I)
_oxford_diffrn_Wilson_B_factor 1.91
_oxford_diffrn_Wilson_scale 76.40
_oxford_refine_ls_r_factor_ref 0.1072
_oxford_refine_ls_scale 0.12738(4)
_oxford_reflns_number_all 18022
_oxford_reflns_threshold_expression_ref I>-3.0\s(I)
_oxford_structure_analysis_title 005dvdv10
_cod_data_source_file ja203051d_si_001.cif
_cod_data_source_block global
_cod_original_sg_symbol_H-M 'P 1 21/c 1 '
_cod_original_formula_sum 'C85 H71 B2 F24 N1 P2 Ru1'
_cod_database_code 4106220

loop_
_symmetry_equiv_pos_as_xyz
x,y,z
-x,-y,-z
-x,y+1/2,-z+1/2
x,-y+1/2,z+1/2

loop_
_atom_site_label
_atom_site_type_symbol
_atom_site_fract_x
_atom_site_fract_y
_atom_site_fract_z
_atom_site_U_iso_or_equiv
_atom_site_occupancy
_atom_site_adp_type
_atom_site_refinement_flags_posn
_atom_site_refinement_flags_occupancy
_atom_site_disorder_assembly
_atom_site_disorder_group
Ru1 Ru 0.217035(15) 0.70923(2) 0.348511(8) 0.0229 1.0000 Uani . . . .
P2 P 0.26347(5) 0.54331(7) 0.36982(3) 0.0242 1.0000 Uani . . . .
C3 C 0.2347(2) 0.4277(3) 0.34101(10) 0.0281 1.0000 Uani . . . .
C4 C 0.1633(2) 0.4265(3) 0.32460(11) 0.0345 1.0000 Uani . . . .
C5 C 0.1372(2) 0.3368(3) 0.30587(12) 0.0401 1.0000 Uani . . . .
C6 C 0.1825(2) 0.2465(3) 0.30355(11) 0.0400 1.0000 Uani . . . .
C7 C 0.2526(2) 0.2466(3) 0.31954(11) 0.0388 1.0000 Uani . . . .
C8 C 0.2786(2) 0.3365(3) 0.33846(10) 0.0329 1.0000 Uani . . . .
C9 C 0.36643(19) 0.5357(3) 0.36889(11) 0.0286 1.0000 Uani . . . .
C10 C 0.4110(2) 0.5530(3) 0.40030(12) 0.0379 1.0000 Uani . . . .
C11 C 0.4892(2) 0.5592(4) 0.39699(15) 0.0517 1.0000 Uani . . . .
C12 C 0.5223(2) 0.5489(4) 0.36289(17) 0.0558 1.0000 Uani . . . .
C13 C 0.4789(2) 0.5310(3) 0.33155(15) 0.0523 1.0000 Uani . . . .
C14 C 0.4013(2) 0.5241(3) 0.33457(12) 0.0398 1.0000 Uani . . . .
C15 C 0.2350(2) 0.4851(3) 0.41461(10) 0.0263 1.0000 Uani . . . .
C16 C 0.1629(2) 0.5026(3) 0.42780(11) 0.0333 1.0000 Uani . . . .
C17 C 0.1368(2) 0.4494(3) 0.45898(11) 0.0396 1.0000 Uani . . . .
C18 C 0.1830(3) 0.3785(3) 0.47754(11) 0.0412 1.0000 Uani . . . .
C19 C 0.2546(3) 0.3600(3) 0.46486(11) 0.0424 1.0000 Uani . . . .
C20 C 0.2803(2) 0.4120(3) 0.43350(11) 0.0353 1.0000 Uani . . . .
P21 P 0.28416(5) 0.82127(7) 0.38988(3) 0.0236 1.0000 Uani . . . .
C22 C 0.36887(19) 0.8777(3) 0.36851(9) 0.0254 1.0000 Uani . . . .
C23 C 0.4247(2) 0.8083(3) 0.35649(10) 0.0331 1.0000 Uani . . . .
C24 C 0.4904(2) 0.8470(3) 0.34131(11) 0.0385 1.0000 Uani . . . .
C25 C 0.5004(2) 0.9556(3) 0.33696(11) 0.0383 1.0000 Uani . . . .
C26 C 0.4450(2) 1.0255(3) 0.34827(11) 0.0360 1.0000 Uani . . . .
C27 C 0.3796(2) 0.9875(3) 0.36430(10) 0.0305 1.0000 Uani . . . .
C28 C 0.3206(2) 0.7695(3) 0.43408(10) 0.0266 1.0000 Uani . . . .
C29 C 0.3942(2) 0.7870(3) 0.44630(10) 0.0341 1.0000 Uani . . . .
C30 C 0.4186(2) 0.7451(4) 0.48009(11) 0.0441 1.0000 Uani . . . .
C31 C 0.3704(2) 0.6873(4) 0.50211(11) 0.0461 1.0000 Uani . . . .
C32 C 0.2970(2) 0.6704(4) 0.49043(11) 0.0420 1.0000 Uani . . . .
C33 C 0.2722(2) 0.7123(3) 0.45660(10) 0.0311 1.0000 Uani . . . .
C34 C 0.23467(19) 0.9428(3) 0.40508(10) 0.0277 1.0000 Uani . . . .
C35 C 0.1890(2) 1.0001(3) 0.38020(12) 0.0359 1.0000 Uani . . . .
C36 C 0.1523(2) 1.0929(3) 0.39067(13) 0.0438 1.0000 Uani . . . .
C37 C 0.1602(3) 1.1301(4) 0.42659(14) 0.0511 1.0000 Uani . . . .
C38 C 0.2049(3) 1.0753(4) 0.45134(14) 0.0589 1.0000 Uani . . . .
C39 C 0.2422(2) 0.9829(3) 0.44096(12) 0.0434 1.0000 Uani . . . .
C40 C 0.1621(2) 0.8045(3) 0.30333(10) 0.0333 1.0000 Uani . . . .
C41 C 0.2393(2) 0.8310(3) 0.30535(10) 0.0361 1.0000 Uani . . . .
C42 C 0.2828(2) 0.7384(3) 0.29783(10) 0.0349 1.0000 Uani . . . .
C43 C 0.2309(2) 0.6537(3) 0.28995(10) 0.0345 1.0000 Uani . . . .
C44 C 0.1577(2) 0.6937(3) 0.29350(10) 0.0343 1.0000 Uani . . . .
B45 B 0.1090(2) 0.7512(3) 0.38672(12) 0.0269 1.0000 Uani . . . .
N46 N 0.03368(15) 0.7316(2) 0.38068(8) 0.0263 1.0000 Uani . . . .
C47 C 0.00448(19) 0.6454(3) 0.35625(10) 0.0281 1.0000 Uani . . . .
C48 C -0.0377(2) 0.5594(3) 0.37765(11) 0.0334 1.0000 Uani . . . .
C49 C -0.0601(2) 0.4675(3) 0.35149(12) 0.0425 1.0000 Uani . . . .
C50 C -0.1060(2) 0.5076(4) 0.31879(12) 0.0477 1.0000 Uani . . . .
C51 C -0.0652(2) 0.5954(4) 0.29790(11) 0.0448 1.0000 Uani . . . .
C52 C -0.0427(2) 0.6873(3) 0.32360(11) 0.0352 1.0000 Uani . . . .
C53 C -0.02463(19) 0.7960(3) 0.40062(10) 0.0289 1.0000 Uani . . . .
C54 C -0.0182(2) 0.7835(3) 0.44270(10) 0.0364 1.0000 Uani . . . .
C55 C -0.0772(2) 0.8498(3) 0.46296(12) 0.0434 1.0000 Uani . . . .
C56 C -0.0739(3) 0.9666(4) 0.45130(14) 0.0570 1.0000 Uani . . . .
C57 C -0.0813(3) 0.9787(4) 0.40929(14) 0.0534 1.0000 Uani . . . .
C58 C -0.0217(2) 0.9129(3) 0.38935(12) 0.0396 1.0000 Uani . . . .
F59 F 0.33627(13) 1.04839(19) 0.27343(6) 0.0484 1.0000 Uani . . . .
C60 C 0.3083(2) 1.0255(3) 0.23954(11) 0.0335 1.0000 Uani . . . .
F61 F 0.23413(12) 1.01908(19) 0.24366(7) 0.0478 1.0000 Uani . . . .
F62 F 0.32182(18) 1.11088(19) 0.21843(8) 0.0700 1.0000 Uani . . . .
C63 C 0.34171(19) 0.9258(3) 0.22340(9) 0.0235 1.0000 Uani . . . .
C64 C 0.40902(19) 0.8866(3) 0.23738(9) 0.0266 1.0000 Uani . . . .
C65 C 0.44009(19) 0.7983(3) 0.22037(9) 0.0278 1.0000 Uani . . . .
C66 C 0.40497(19) 0.7513(3) 0.18992(9) 0.0250 1.0000 Uani . . . .
C67 C 0.33746(18) 0.7887(3) 0.17476(9) 0.0225 1.0000 Uani . . . .
C68 C 0.30664(19) 0.8770(3) 0.19313(9) 0.0242 1.0000 Uani . . . .
B69 B 0.2941(2) 0.7286(3) 0.14010(11) 0.0241 1.0000 Uani . . . .
C70 C 0.35386(18) 0.6681(3) 0.11240(9) 0.0217 1.0000 Uani . . . .
C71 C 0.3372(2) 0.5724(3) 0.09389(10) 0.0276 1.0000 Uani . . . .
C72 C 0.3863(2) 0.5253(3) 0.06907(10) 0.0309 1.0000 Uani . . . .
C73 C 0.4551(2) 0.5726(3) 0.06169(10) 0.0318 1.0000 Uani . . . .
C74 C 0.47265(19) 0.6680(3) 0.07901(9) 0.0269 1.0000 Uani . . . .
C75 C 0.42276(18) 0.7152(3) 0.10362(9) 0.0242 1.0000 Uani . . . .
C76 C 0.5459(2) 0.7219(3) 0.07192(11) 0.0373 1.0000 Uani . . . .
F77 F 0.58034(13) 0.7532(2) 0.10305(7) 0.0584 1.0000 Uani . . . .
F78 F 0.53853(14) 0.8110(2) 0.05164(8) 0.0661 1.0000 Uani . . . .
F79 F 0.59529(15) 0.6612(3) 0.05444(10) 0.0836 1.0000 Uani . . . .
C80 C 0.3670(2) 0.4222(2) 0.05068(11) 0.0753 1.0000 Uani D . . .
C84 C 0.23761(18) 0.6432(3) 0.16042(9) 0.0223 1.0000 Uani . . . .
C85 C 0.2640(2) 0.5445(3) 0.17370(10) 0.0283 1.0000 Uani . . . .
C86 C 0.2199(2) 0.4738(3) 0.19321(10) 0.0321 1.0000 Uani . . . .
C87 C 0.1453(2) 0.4980(3) 0.20060(10) 0.0337 1.0000 Uani . . . .
C88 C 0.11764(19) 0.5947(3) 0.18820(10) 0.0281 1.0000 Uani . . . .
C89 C 0.1626(2) 0.6661(3) 0.16898(10) 0.0279 1.0000 Uani . . . .
C90 C 0.0380(2) 0.6259(4) 0.19552(11) 0.0390 1.0000 Uani . . . .
F91 F 0.00358(12) 0.6672(3) 0.16551(7) 0.0616 1.0000 Uani . . . .
F92 F 0.03165(13) 0.7005(2) 0.22201(7) 0.0583 1.0000 Uani . . . .
F93 F -0.00520(14) 0.5437(2) 0.20629(9) 0.0669 1.0000 Uani . . . .
C94 C 0.2536(3) 0.3712(4) 0.20709(14) 0.0518 1.0000 Uani . . . .
F95 F 0.20323(15) 0.2959(2) 0.21372(9) 0.0662 1.0000 Uani . . . .
F96 F 0.3075(2) 0.3345(2) 0.18634(10) 0.0926 1.0000 Uani . . . .
F97 F 0.28837(17) 0.3855(3) 0.24051(9) 0.0820 1.0000 Uani . . . .
C98 C 0.24913(18) 0.8121(3) 0.11291(9) 0.0230 1.0000 Uani . . . .
C99 C 0.27160(19) 0.9184(3) 0.10873(10) 0.0250 1.0000 Uani . . . .
C100 C 0.23597(19) 0.9889(3) 0.08462(10) 0.0264 1.0000 Uani . . . .
C101 C 0.2634(2) 1.1020(3) 0.08189(12) 0.0386 1.0000 Uani . . . .
F102 F 0.21276(15) 1.16966(19) 0.06893(8) 0.0647 1.0000 Uani . . . .
F103 F 0.32143(18) 1.1103(2) 0.05897(10) 0.0859 1.0000 Uani . . . .
F104 F 0.2885(2) 1.1397(2) 0.11381(8) 0.0861 1.0000 Uani . . . .
C105 C 0.17547(19) 0.9555(3) 0.06273(10) 0.0281 1.0000 Uani . . . .
C106 C 0.15292(19) 0.8501(3) 0.06549(10) 0.0275 1.0000 Uani . . . .
C107 C 0.18917(18) 0.7799(3) 0.09006(9) 0.0243 1.0000 Uani . . . .
C108 C 0.08928(12) 0.8089(2) 0.04265(7) 0.0496 1.0000 Uani D . . .
C112 C 0.51339(11) 0.7535(2) 0.23341(7) 0.0491 1.0000 Uani D . . .
F120 F 0.2942(2) 0.4087(4) 0.04371(17) 0.0756 0.562(4) Uani D P 1 1
F121 F 0.4010(3) 0.4065(4) 0.01836(15) 0.0861 0.562(4) Uani D P 1 1
F122 F 0.3875(4) 0.3387(4) 0.07218(16) 0.0907 0.562(4) Uani D P 1 1
F125 F 0.3115(4) 0.3695(5) 0.06729(19) 0.0824 0.438(4) Uani D P 1 2
F126 F 0.3420(4) 0.4413(5) 0.01561(17) 0.0886 0.438(4) Uani D P 1 2
F127 F 0.4218(3) 0.3523(4) 0.0473(2) 0.0760 0.438(4) Uani D P 1 2
F130 F 0.5613(4) 0.7200(6) 0.20781(18) 0.0491 0.404(9) Uani D P 2 1
F131 F 0.5499(4) 0.8361(6) 0.2519(2) 0.0488 0.404(9) Uani D P 2 1
F132 F 0.5091(3) 0.6748(6) 0.2577(2) 0.0594 0.404(9) Uani D P 2 1
F135 F 0.5659(3) 0.7609(4) 0.20696(13) 0.0431 0.596(9) Uani D P 2 2
F136 F 0.5447(3) 0.7950(5) 0.26382(13) 0.0596 0.596(9) Uani D P 2 2
F137 F 0.5063(2) 0.6452(4) 0.24055(18) 0.0574 0.596(9) Uani D P 2 2
F140 F 0.0477(3) 0.8888(4) 0.0274(2) 0.0508 0.552(13) Uani D P 3 1
F141 F 0.0401(3) 0.7452(6) 0.05961(18) 0.0541 0.552(13) Uani D P 3 1
F142 F 0.1154(3) 0.7511(7) 0.01351(18) 0.0589 0.552(13) Uani D P 3 1
F145 F 0.0631(4) 0.8778(5) 0.0168(2) 0.0514 0.448(13) Uani D P 3 2
F146 F 0.0302(4) 0.7887(8) 0.06522(17) 0.0558 0.448(13) Uani D P 3 2
F147 F 0.1018(4) 0.7170(5) 0.0244(2) 0.0534 0.448(13) Uani D P 3 2
H41 H 0.1334 0.4872 0.3266 0.0410 1.0000 Uiso R . . .
H51 H 0.0899 0.3370 0.2955 0.0481 1.0000 Uiso R . . .
H61 H 0.1644 0.1850 0.2912 0.0472 1.0000 Uiso R . . .
H71 H 0.2834 0.1858 0.3175 0.0470 1.0000 Uiso R . . .
H81 H 0.3272 0.3356 0.3493 0.0394 1.0000 Uiso R . . .
H101 H 0.3883 0.5606 0.4234 0.0455 1.0000 Uiso R . . .
H111 H 0.5186 0.5708 0.4183 0.0639 1.0000 Uiso R . . .
H121 H 0.5745 0.5540 0.3606 0.0660 1.0000 Uiso R . . .
H131 H 0.5011 0.5240 0.3084 0.0612 1.0000 Uiso R . . .
H141 H 0.3721 0.5106 0.3130 0.0489 1.0000 Uiso R . . .
H161 H 0.1313 0.5510 0.4153 0.0396 1.0000 Uiso R . . .
H171 H 0.0891 0.4627 0.4672 0.0474 1.0000 Uiso R . . .
H181 H 0.1654 0.3425 0.4984 0.0488 1.0000 Uiso R . . .
H191 H 0.2858 0.3125 0.4774 0.0506 1.0000 Uiso R . . .
H201 H 0.3285 0.3982 0.4245 0.0434 1.0000 Uiso R . . .
H231 H 0.4176 0.7350 0.3590 0.0402 1.0000 Uiso R . . .
H241 H 0.5280 0.8005 0.3347 0.0462 1.0000 Uiso R . . .
H251 H 0.5447 0.9808 0.3270 0.0454 1.0000 Uiso R . . .
H261 H 0.4515 1.0982 0.3446 0.0430 1.0000 Uiso R . . .
H271 H 0.3428 1.0360 0.3719 0.0375 1.0000 Uiso R . . .
H291 H 0.4278 0.8273 0.4316 0.0407 1.0000 Uiso R . . .
H301 H 0.4681 0.7548 0.4875 0.0528 1.0000 Uiso R . . .
H311 H 0.3873 0.6582 0.5246 0.0537 1.0000 Uiso R . . .
H321 H 0.2635 0.6316 0.5052 0.0509 1.0000 Uiso R . . .
H331 H 0.2218 0.7031 0.4491 0.0362 1.0000 Uiso R . . .
H351 H 0.1828 0.9745 0.3559 0.0436 1.0000 Uiso R . . .
H361 H 0.1224 1.1304 0.3732 0.0520 1.0000 Uiso R . . .
H371 H 0.1356 1.1921 0.4343 0.0599 1.0000 Uiso R . . .
H381 H 0.2100 1.1000 0.4755 0.0701 1.0000 Uiso R . . .
H391 H 0.2722 0.9467 0.4584 0.0523 1.0000 Uiso R . . .
H401 H 0.1205 0.8522 0.3065 0.0391 1.0000 Uiso R . . .
H411 H 0.2595 0.9004 0.3098 0.0433 1.0000 Uiso R . . .
H421 H 0.3373 0.7349 0.2967 0.0430 1.0000 Uiso R . . .
H431 H 0.2446 0.5813 0.2833 0.0421 1.0000 Uiso R . . .
H441 H 0.1115 0.6539 0.2886 0.0414 1.0000 Uiso R . . .
H471 H 0.0479 0.6097 0.3454 0.0328 1.0000 Uiso R . . .
H482 H -0.0830 0.5910 0.3879 0.0396 1.0000 Uiso R . . .
H481 H -0.0054 0.5320 0.3975 0.0398 1.0000 Uiso R . . .
H492 H -0.0883 0.4152 0.3656 0.0517 1.0000 Uiso R . . .
H491 H -0.0143 0.4328 0.3427 0.0515 1.0000 Uiso R . . .
H502 H -0.1531 0.5348 0.3280 0.0564 1.0000 Uiso R . . .
H501 H -0.1172 0.4479 0.3020 0.0568 1.0000 Uiso R . . .
H511 H -0.0970 0.6226 0.2782 0.0559 1.0000 Uiso R . . .
H512 H -0.0201 0.5644 0.2866 0.0557 1.0000 Uiso R . . .
H521 H -0.0877 0.7210 0.3332 0.0413 1.0000 Uiso R . . .
H522 H -0.0127 0.7404 0.3096 0.0416 1.0000 Uiso R . . .
H531 H -0.0741 0.7678 0.3932 0.0335 1.0000 Uiso R . . .
H542 H 0.0313 0.8090 0.4507 0.0446 1.0000 Uiso R . . .
H541 H -0.0238 0.7083 0.4495 0.0445 1.0000 Uiso R . . .
H552 H -0.0701 0.8434 0.4900 0.0522 1.0000 Uiso R . . .
H551 H -0.1268 0.8212 0.4563 0.0519 1.0000 Uiso R . . .
H561 H -0.1142 1.0049 0.4634 0.0672 1.0000 Uiso R . . .
H562 H -0.0252 0.9963 0.4589 0.0666 1.0000 Uiso R . . .
H571 H -0.0754 1.0527 0.4018 0.0648 1.0000 Uiso R . . .
H572 H -0.1309 0.9533 0.4020 0.0646 1.0000 Uiso R . . .
H581 H 0.0274 0.9408 0.3957 0.0499 1.0000 Uiso R . . .
H582 H -0.0297 0.9189 0.3626 0.0499 1.0000 Uiso R . . .
H641 H 0.4318 0.9185 0.2574 0.0315 1.0000 Uiso R . . .
H661 H 0.4276 0.6920 0.1794 0.0295 1.0000 Uiso R . . .
H681 H 0.2601 0.9046 0.1846 0.0285 1.0000 Uiso R . . .
H711 H 0.2913 0.5397 0.0981 0.0326 1.0000 Uiso R . . .
H731 H 0.4887 0.5406 0.0454 0.0379 1.0000 Uiso R . . .
H751 H 0.4358 0.7810 0.1144 0.0280 1.0000 Uiso R . . .
H851 H 0.3144 0.5254 0.1686 0.0332 1.0000 Uiso R . . .
H871 H 0.1149 0.4518 0.2135 0.0395 1.0000 Uiso R . . .
H891 H 0.1428 0.7310 0.1613 0.0330 1.0000 Uiso R . . .
H991 H 0.3126 0.9432 0.1222 0.0296 1.0000 Uiso R . . .
H1051 H 0.1507 1.0038 0.0474 0.0332 1.0000 Uiso R . . .
H1071 H 0.1728 0.7090 0.0909 0.0287 1.0000 Uiso R . . .
H451 H 0.1468 0.6765 0.3766 0.0287 1.0000 Uiso R . . .
H452 H 0.1254 0.8128 0.4077 0.0320 1.0000 Uiso R . . .

loop_
_atom_site_aniso_label
_atom_site_aniso_U_11
_atom_site_aniso_U_22
_atom_site_aniso_U_33
_atom_site_aniso_U_23
_atom_site_aniso_U_13
_atom_site_aniso_U_12
Ru1 0.02072(14) 0.02548(15) 0.02242(15) -0.00013(13) -0.00069(10) -0.00297(12)
P2 0.0215(5) 0.0250(5) 0.0260(5) -0.0034(4) 0.0023(4) 0.0000(4)
C3 0.027(2) 0.030(2) 0.027(2) -0.0027(16) 0.0073(15) -0.0043(15)
C4 0.029(2) 0.031(2) 0.044(2) -0.0059(18) 0.0039(18) -0.0011(16)
C5 0.037(2) 0.040(2) 0.044(2) -0.007(2) 0.0005(19) -0.0089(19)
C6 0.050(3) 0.031(2) 0.038(2) -0.0092(18) 0.007(2) -0.0080(19)
C7 0.047(3) 0.030(2) 0.039(2) -0.0077(18) 0.008(2) 0.0023(19)
C8 0.034(2) 0.032(2) 0.032(2) -0.0037(17) -0.0002(17) 0.0016(17)
C9 0.0205(18) 0.0231(19) 0.042(2) 0.0016(17) 0.0026(16) 0.0028(15)
C10 0.029(2) 0.031(2) 0.053(3) -0.0002(19) -0.0038(19) 0.0035(17)
C11 0.032(2) 0.041(3) 0.082(4) 0.005(2) -0.016(2) 0.0027(19)
C12 0.025(2) 0.045(3) 0.098(4) 0.005(3) 0.009(3) 0.004(2)
C13 0.039(3) 0.039(3) 0.079(4) -0.004(2) 0.027(3) 0.006(2)
C14 0.030(2) 0.037(2) 0.052(3) -0.002(2) 0.0120(19) 0.0051(18)
C15 0.031(2) 0.0214(18) 0.0268(19) -0.0010(15) 0.0022(15) -0.0034(15)
C16 0.035(2) 0.032(2) 0.033(2) 0.0019(17) 0.0051(17) -0.0011(17)
C17 0.039(2) 0.041(2) 0.040(2) 0.001(2) 0.0128(19) -0.0067(19)
C18 0.064(3) 0.031(2) 0.028(2) 0.0010(18) 0.004(2) -0.010(2)
C19 0.056(3) 0.038(2) 0.033(2) 0.0043(19) -0.004(2) 0.005(2)
C20 0.039(2) 0.033(2) 0.034(2) -0.0016(18) 0.0014(18) 0.0042(18)
P21 0.0207(5) 0.0244(5) 0.0256(5) -0.0006(4) 0.0006(4) -0.0033(4)
C22 0.0234(18) 0.0295(19) 0.0233(18) 0.0013(15) -0.0033(14) -0.0042(15)
C23 0.032(2) 0.032(2) 0.036(2) 0.0017(17) 0.0041(17) -0.0037(17)
C24 0.031(2) 0.044(2) 0.041(2) 0.001(2) 0.0024(18) -0.0001(18)
C25 0.028(2) 0.052(3) 0.035(2) 0.001(2) 0.0033(17) -0.0159(19)
C26 0.039(2) 0.035(2) 0.034(2) 0.0029(18) 0.0000(18) -0.0170(18)
C27 0.031(2) 0.032(2) 0.029(2) 0.0020(16) -0.0037(16) -0.0088(16)
C28 0.0304(19) 0.0238(19) 0.0258(19) -0.0012(15) 0.0011(15) -0.0032(15)
C29 0.032(2) 0.039(2) 0.031(2) -0.0009(18) -0.0041(16) -0.0076(18)
C30 0.038(2) 0.062(3) 0.032(2) 0.002(2) -0.0130(19) -0.009(2)
C31 0.051(3) 0.061(3) 0.026(2) 0.007(2) -0.0087(19) -0.006(2)
C32 0.048(3) 0.049(3) 0.029(2) 0.0068(19) 0.0020(19) -0.010(2)
C33 0.0271(19) 0.036(2) 0.030(2) -0.0018(18) -0.0023(15) -0.0043(17)
C34 0.0235(19) 0.0258(19) 0.034(2) -0.0006(16) -0.0002(16) -0.0057(15)
C35 0.035(2) 0.029(2) 0.044(2) -0.0062(18) -0.0002(18) -0.0012(17)
C36 0.035(2) 0.032(2) 0.065(3) 0.002(2) -0.003(2) 0.0005(18)
C37 0.048(3) 0.037(2) 0.069(3) -0.012(2) -0.001(2) 0.009(2)
C38 0.070(3) 0.053(3) 0.053(3) -0.026(2) -0.010(3) 0.017(3)
C39 0.047(3) 0.040(2) 0.044(3) -0.009(2) -0.005(2) 0.005(2)
C40 0.036(2) 0.041(2) 0.0230(19) 0.0103(17) -0.0056(16) -0.0008(18)
C41 0.048(2) 0.036(2) 0.024(2) 0.0084(17) -0.0036(17) -0.0117(19)
C42 0.033(2) 0.048(3) 0.0238(19) 0.0054(18) 0.0053(16) -0.0053(18)
C43 0.043(2) 0.040(2) 0.0212(19) -0.0029(17) 0.0045(17) -0.0044(19)
C44 0.034(2) 0.049(3) 0.0200(18) 0.0028(17) -0.0063(15) -0.0113(19)
B45 0.023(2) 0.028(2) 0.030(2) 0.0027(18) -0.0022(17) -0.0022(17)
N46 0.0220(15) 0.0265(17) 0.0304(16) 0.0018(13) -0.0012(12) 0.0002(12)
C47 0.0229(18) 0.030(2) 0.031(2) -0.0027(16) -0.0026(15) -0.0010(15)
C48 0.029(2) 0.037(2) 0.033(2) -0.0003(18) -0.0021(17) -0.0063(17)
C49 0.044(2) 0.040(2) 0.044(3) -0.009(2) 0.005(2) -0.018(2)
C50 0.038(2) 0.062(3) 0.043(3) -0.014(2) 0.000(2) -0.020(2)
C51 0.038(2) 0.064(3) 0.033(2) -0.004(2) -0.0058(18) -0.011(2)
C52 0.0237(19) 0.048(3) 0.033(2) 0.0016(18) -0.0033(16) -0.0014(17)
C53 0.0228(18) 0.030(2) 0.033(2) 0.0002(17) 0.0009(15) 0.0011(16)
C54 0.037(2) 0.038(2) 0.034(2) 0.0002(19) 0.0041(17) -0.0005(18)
C55 0.048(3) 0.045(3) 0.038(2) -0.007(2) 0.013(2) -0.003(2)
C56 0.059(3) 0.043(3) 0.069(3) -0.013(2) 0.026(3) 0.001(2)
C57 0.051(3) 0.039(3) 0.071(3) 0.005(2) 0.017(2) 0.011(2)
C58 0.037(2) 0.037(2) 0.045(2) 0.0077(19) 0.0040(19) 0.0073(18)
F59 0.0524(15) 0.0482(15) 0.0443(14) -0.0249(12) -0.0118(12) 0.0066(12)
C60 0.041(2) 0.029(2) 0.031(2) -0.0004(17) -0.0025(17) 0.0006(17)
F61 0.0346(13) 0.0521(15) 0.0564(16) -0.0227(12) -0.0053(11) 0.0162(11)
F62 0.120(2) 0.0256(14) 0.0650(19) 0.0115(13) 0.0276(17) 0.0161(14)
C63 0.0263(19) 0.0204(17) 0.0239(18) 0.0006(14) 0.0012(15) 0.0002(14)
C64 0.0280(19) 0.032(2) 0.0200(18) -0.0011(15) -0.0007(15) -0.0045(16)
C65 0.0235(18) 0.036(2) 0.0238(18) 0.0020(17) -0.0029(14) 0.0057(16)
C66 0.0250(18) 0.0262(18) 0.0237(18) 0.0002(15) 0.0031(15) 0.0054(15)
C67 0.0221(17) 0.0228(17) 0.0226(17) 0.0016(15) -0.0004(13) 0.0020(15)
C68 0.0215(18) 0.0227(18) 0.0282(19) 0.0011(15) -0.0029(15) 0.0017(14)
B69 0.025(2) 0.023(2) 0.025(2) -0.0008(16) -0.0021(16) 0.0023(16)
C70 0.0195(17) 0.0230(17) 0.0226(18) 0.0006(14) -0.0062(14) 0.0018(14)
C71 0.0216(18) 0.0283(19) 0.033(2) -0.0009(16) -0.0003(15) -0.0006(15)
C72 0.032(2) 0.029(2) 0.031(2) -0.0083(16) -0.0025(16) 0.0016(16)
C73 0.030(2) 0.041(2) 0.025(2) -0.0064(17) 0.0007(16) 0.0071(17)
C74 0.0236(18) 0.035(2) 0.0218(18) 0.0008(16) -0.0024(15) 0.0004(16)
C75 0.0282(18) 0.0219(17) 0.0223(17) 0.0002(15) -0.0063(14) -0.0002(15)
C76 0.034(2) 0.047(3) 0.031(2) -0.004(2) 0.0020(17) -0.0040(19)
F77 0.0396(14) 0.097(2) 0.0385(14) 0.0056(14) -0.0084(11) -0.0316(14)
F78 0.0520(16) 0.080(2) 0.0658(18) 0.0358(16) -0.0158(13) -0.0308(15)
F79 0.0439(16) 0.092(2) 0.116(3) -0.039(2) 0.0439(17) -0.0171(16)
C80 0.075(2) 0.0525(18) 0.098(3) -0.0454(18) 0.0015(18) -0.0096(15)
C84 0.0189(17) 0.0236(18) 0.0243(18) -0.0045(15) -0.0028(14) 0.0018(14)
C85 0.0217(18) 0.031(2) 0.032(2) 0.0039(17) -0.0013(15) 0.0027(15)
C86 0.032(2) 0.032(2) 0.032(2) 0.0089(17) -0.0010(17) -0.0009(17)
C87 0.032(2) 0.038(2) 0.031(2) 0.0089(18) 0.0021(17) -0.0063(17)
C88 0.0233(18) 0.035(2) 0.0262(19) 0.0012(16) 0.0022(15) -0.0004(16)
C89 0.030(2) 0.0280(19) 0.0256(19) -0.0024(16) -0.0032(15) 0.0052(16)
C90 0.031(2) 0.054(3) 0.031(2) 0.002(2) 0.0031(18) -0.001(2)
F91 0.0256(12) 0.114(2) 0.0450(15) 0.0122(15) -0.0009(11) 0.0162(14)
F92 0.0423(14) 0.0771(19) 0.0554(16) -0.0193(15) 0.0030(12) 0.0190(13)
F93 0.0357(14) 0.073(2) 0.093(2) 0.0073(17) 0.0241(14) -0.0060(13)
C94 0.048(3) 0.043(3) 0.064(3) 0.023(2) 0.013(2) 0.005(2)
F95 0.0607(17) 0.0405(15) 0.097(2) 0.0306(15) -0.0088(15) -0.0094(13)
F96 0.106(3) 0.0548(18) 0.117(3) 0.0454(19) 0.053(2) 0.0417(18)
F97 0.076(2) 0.078(2) 0.091(2) 0.0394(19) -0.0346(18) 0.0007(17)
C98 0.0204(17) 0.026(2) 0.0223(18) -0.0004(14) 0.0014(14) 0.0033(14)
C99 0.0223(18) 0.0274(19) 0.0253(19) -0.0001(15) -0.0044(14) -0.0010(15)
C100 0.0265(19) 0.0245(19) 0.0283(19) 0.0018(15) 0.0022(15) -0.0008(15)
C101 0.046(3) 0.029(2) 0.041(2) 0.0070(19) -0.008(2) -0.0034(19)
F102 0.0693(18) 0.0264(13) 0.098(2) 0.0169(14) -0.0330(16) 0.0008(12)
F103 0.077(2) 0.0486(18) 0.133(3) 0.0139(18) 0.039(2) -0.0195(16)
F104 0.159(3) 0.0337(15) 0.0647(19) 0.0073(14) -0.056(2) -0.0276(18)
C105 0.0263(19) 0.032(2) 0.0263(19) 0.0032(16) -0.0025(15) 0.0026(16)
C106 0.0230(18) 0.034(2) 0.0250(19) 0.0007(16) -0.0018(15) -0.0029(15)
C107 0.0258(18) 0.0229(18) 0.0243(18) 0.0006(15) 0.0001(14) 0.0001(15)
C108 0.0488(16) 0.0463(15) 0.0533(17) 0.0102(12) -0.0214(13) -0.0133(13)
C112 0.0407(13) 0.0651(18) 0.0414(15) -0.0029(13) -0.0135(11) 0.0203(14)
F120 0.065(2) 0.059(3) 0.103(3) -0.053(2) -0.010(2) -0.012(2)
F121 0.088(3) 0.069(3) 0.102(3) -0.057(2) 0.023(2) -0.017(2)
F122 0.107(3) 0.052(2) 0.113(3) -0.035(2) -0.012(3) -0.008(2)
F125 0.084(3) 0.055(3) 0.108(4) -0.047(3) 0.016(3) -0.021(2)
F126 0.097(3) 0.066(3) 0.102(3) -0.045(3) -0.020(3) -0.008(3)
F127 0.072(3) 0.048(3) 0.109(4) -0.052(3) 0.002(3) 0.000(2)
F130 0.041(2) 0.059(3) 0.047(2) -0.010(2) -0.0111(19) 0.026(3)
F131 0.039(2) 0.066(3) 0.041(3) 0.000(2) -0.019(2) 0.019(2)
F132 0.051(3) 0.078(3) 0.049(3) 0.011(2) -0.024(2) 0.014(2)
F135 0.0312(18) 0.046(2) 0.052(2) -0.0023(19) -0.0011(15) 0.0173(19)
F136 0.053(2) 0.086(3) 0.039(2) -0.012(2) -0.0290(18) 0.037(2)
F137 0.051(2) 0.071(2) 0.050(2) 0.013(2) -0.0188(19) 0.022(2)
F140 0.042(2) 0.054(2) 0.057(3) 0.014(2) -0.020(2) -0.0037(18)
F141 0.053(2) 0.044(2) 0.065(2) 0.014(2) -0.0232(19) -0.024(2)
F142 0.060(2) 0.062(3) 0.054(3) -0.004(2) -0.020(2) -0.017(2)
F145 0.054(3) 0.051(2) 0.049(3) 0.015(2) -0.026(2) -0.014(2)
F146 0.049(2) 0.054(3) 0.064(3) 0.009(2) -0.016(2) -0.024(2)
F147 0.059(3) 0.040(2) 0.060(3) 0.005(2) -0.029(2) -0.018(2)

loop_
_atom_type_symbol
_atom_type_scat_dispersion_real
_atom_type_scat_dispersion_imag
_atom_type_scat_Cromer_Mann_a1
_atom_type_scat_Cromer_Mann_b1
_atom_type_scat_Cromer_Mann_a2
_atom_type_scat_Cromer_Mann_b2
_atom_type_scat_Cromer_Mann_a3
_atom_type_scat_Cromer_Mann_b3
_atom_type_scat_Cromer_Mann_a4
_atom_type_scat_Cromer_Mann_b4
_atom_type_scat_Cromer_Mann_c
_atom_type_scat_source
C 0.0033 0.0016 2.3100 20.8439 1.0200 10.2075 1.5886 0.5687 0.8650 51.6512 0.2156 'International Tables Vol C 4.2.6.8 and 6.1.1.4'
H 0.0000 0.0000 0.4930 10.5109 0.3229 26.1257 0.1402 3.1424 0.0408 57.7998 0.0030 'International Tables Vol C 4.2.6.8 and 6.1.1.4'
F 0.0171 0.0103 3.5392 10.2825 2.6412 4.2944 1.5170 0.2615 1.0243 26.1476 0.2776 'International Tables Vol C 4.2.6.8 and 6.1.1.4'
B 0.0013 0.0007 2.0545 23.2185 1.3326 1.0210 1.0979 60.3498 0.7068 0.1403 -0.1932 'International Tables Vol C 4.2.6.8 and 6.1.1.4'
Ru -1.2594 0.8363 19.2674 0.8085 12.9182 8.4347 4.8634 24.7997 1.5676 94.2928 5.3787 'International Tables Vol C 4.2.6.8 and 6.1.1.4'
N 0.0061 0.0033 12.2126 0.0057 3.1322 9.8933 2.0125 28.9975 1.1663 0.5826 -11.5290 'International Tables Vol C 4.2.6.8 and 6.1.1.4'
P 0.1023 0.0942 6.4345 1.9067 4.1791 27.1570 1.7800 0.5260 1.4908 68.1645 1.1149 'International Tables Vol C 4.2.6.8 and 6.1.1.4'

loop_
_geom_angle_atom_site_label_1
_geom_angle_atom_site_label_2
_geom_angle_atom_site_label_3
_geom_angle
_geom_angle_publ_flag
P2 Ru1 P21 98.18(3) yes
P2 Ru1 C40 148.80(11) yes
P21 Ru1 C40 111.04(10) yes
P2 Ru1 C41 140.23(11) yes
P21 Ru1 C41 86.71(10) yes
C40 Ru1 C41 37.07(14) yes
P2 Ru1 C42 103.15(11) yes
P21 Ru1 C42 98.91(11) yes
C40 Ru1 C42 62.70(14) yes
C41 Ru1 C42 37.46(15) yes
P2 Ru1 C43 89.58(11) yes
P21 Ru1 C43 136.01(10) yes
C40 Ru1 C43 61.95(15) yes
C41 Ru1 C43 61.90(15) yes
C42 Ru1 C43 37.56(14) yes
P2 Ru1 C44 111.82(11) yes
P21 Ru1 C44 147.07(11) yes
C40 Ru1 C44 37.27(14) yes
C41 Ru1 C44 61.67(14) yes
C42 Ru1 C44 62.15(14) yes
P2 Ru1 B45 106.36(10) yes
P21 Ru1 B45 85.03(10) yes
C40 Ru1 B45 87.40(14) yes
C41 Ru1 B45 113.38(15) yes
C42 Ru1 B45 149.34(15) yes
P2 Ru1 H451 81.3 no
P21 Ru1 H451 98.0 no
C40 Ru1 H451 104.4 no
C41 Ru1 H451 137.3 no
C42 Ru1 H451 161.6 no
C43 Ru1 C44 36.47(14) yes
C43 Ru1 B45 134.07(14) yes
C44 Ru1 B45 98.65(14) yes
C43 Ru1 H451 125.9 no
C44 Ru1 H451 99.6 no
B45 Ru1 H451 26.8 no
Ru1 P2 C3 114.23(12) yes
Ru1 P2 C9 112.75(12) yes
C3 P2 C9 102.70(16) yes
Ru1 P2 C15 122.19(12) yes
C3 P2 C15 96.07(16) yes
C9 P2 C15 106.17(17) yes
P2 C3 C4 119.5(3) yes
P2 C3 C8 121.8(3) yes
C4 C3 C8 118.3(3) yes
C3 C4 C5 121.0(4) yes
C3 C4 H41 118.6 no
C5 C4 H41 120.5 no
C4 C5 C6 119.6(4) yes
C4 C5 H51 119.9 no
C6 C5 H51 120.5 no
C5 C6 C7 120.0(4) yes
C5 C6 H61 119.7 no
C7 C6 H61 120.3 no
C6 C7 C8 120.3(4) yes
C6 C7 H71 119.8 no
C8 C7 H71 119.9 no
C7 C8 C3 120.8(4) yes
C7 C8 H81 119.4 no
C3 C8 H81 119.8 no
P2 C9 C10 122.6(3) yes
P2 C9 C14 118.3(3) yes
C10 C9 C14 118.7(3) yes
C9 C10 C11 119.9(4) yes
C9 C10 H101 119.5 no
C11 C10 H101 120.6 no
C10 C11 C12 120.4(4) yes
C10 C11 H111 119.1 no
C12 C11 H111 120.4 no
C11 C12 C13 120.3(4) yes
C11 C12 H121 120.6 no
C13 C12 H121 119.1 no
C12 C13 C14 119.7(4) yes
C12 C13 H131 120.6 no
C14 C13 H131 119.7 no
C9 C14 C13 120.9(4) yes
C9 C14 H141 120.0 no
C13 C14 H141 119.0 no
P2 C15 C16 120.0(3) yes
P2 C15 C20 121.6(3) yes
C16 C15 C20 117.9(3) yes
C15 C16 C17 121.2(4) yes
C15 C16 H161 119.2 no
C17 C16 H161 119.6 no
C16 C17 C18 119.9(4) yes
C16 C17 H171 119.5 no
C18 C17 H171 120.6 no
C17 C18 C19 119.8(4) yes
C17 C18 H181 119.9 no
C19 C18 H181 120.4 no
C18 C19 C20 120.4(4) yes
C18 C19 H191 119.9 no
C20 C19 H191 119.7 no
C15 C20 C19 120.8(4) yes
C15 C20 H201 118.7 no
C19 C20 H201 120.4 no
Ru1 P21 C22 112.02(11) yes
Ru1 P21 C28 120.79(11) yes
C22 P21 C28 102.38(16) yes
Ru1 P21 C34 115.84(12) yes
C22 P21 C34 101.85(16) yes
C28 P21 C34 101.49(16) yes
P21 C22 C23 118.9(3) yes
P21 C22 C27 122.4(3) yes
C23 C22 C27 118.7(3) yes
C22 C23 C24 121.0(4) yes
C22 C23 H231 119.0 no
C24 C23 H231 119.9 no
C23 C24 C25 120.0(4) yes
C23 C24 H241 120.2 no
C25 C24 H241 119.8 no
C24 C25 C26 119.7(4) yes
C24 C25 H251 119.5 no
C26 C25 H251 120.8 no
C25 C26 C27 120.6(4) yes
C25 C26 H261 119.1 no
C27 C26 H261 120.2 no
C22 C27 C26 119.9(4) yes
C22 C27 H271 120.5 no
C26 C27 H271 119.5 no
P21 C28 C29 122.8(3) yes
P21 C28 C33 118.3(3) yes
C29 C28 C33 118.8(3) yes
C28 C29 C30 120.1(4) yes
C28 C29 H291 120.1 no
C30 C29 H291 119.8 no
C29 C30 C31 120.7(4) yes
C29 C30 H301 119.3 no
C31 C30 H301 120.0 no
C30 C31 C32 119.7(4) yes
C30 C31 H311 120.4 no
C32 C31 H311 119.9 no
C31 C32 C33 119.9(4) yes
C31 C32 H321 120.6 no
C33 C32 H321 119.5 no
C32 C33 C28 120.8(3) yes
C32 C33 H331 119.8 no
C28 C33 H331 119.4 no
P21 C34 C35 120.5(3) yes
P21 C34 C39 122.1(3) yes
C35 C34 C39 117.4(4) yes
C34 C35 C36 121.7(4) yes
C34 C35 H351 119.0 no
C36 C35 H351 119.3 no
C35 C36 C37 119.5(4) yes
C35 C36 H361 119.9 no
C37 C36 H361 120.6 no
C36 C37 C38 119.6(4) yes
C36 C37 H371 121.0 no
C38 C37 H371 119.4 no
C37 C38 C39 121.1(4) yes
C37 C38 H381 119.6 no
C39 C38 H381 119.3 no
C34 C39 C38 120.6(4) yes
C34 C39 H391 119.9 no
C38 C39 H391 119.5 no
Ru1 C40 C41 70.7(2) yes
Ru1 C40 C44 71.8(2) yes
C41 C40 C44 106.9(4) yes
Ru1 C40 H401 125.3 no
C41 C40 H401 126.9 no
C44 C40 H401 126.2 no
Ru1 C41 C40 72.2(2) yes
Ru1 C41 C42 71.1(2) yes
C40 C41 C42 109.3(4) yes
Ru1 C41 H411 125.3 no
C40 C41 H411 126.0 no
C42 C41 H411 124.7 no
Ru1 C42 C41 71.5(2) yes
Ru1 C42 C43 72.3(2) yes
C41 C42 C43 106.8(3) yes
Ru1 C42 H421 124.4 no
C41 C42 H421 126.2 no
C43 C42 H421 126.9 no
Ru1 C43 C42 70.2(2) yes
Ru1 C43 C44 72.1(2) yes
C42 C43 C44 108.4(4) yes
Ru1 C43 H431 123.7 no
C42 C43 H431 125.3 no
C44 C43 H431 126.3 no
Ru1 C44 C40 71.0(2) yes
Ru1 C44 C43 71.5(2) yes
C40 C44 C43 108.6(3) yes
Ru1 C44 H441 126.4 no
C40 C44 H441 125.6 no
C43 C44 H441 125.7 no
Ru1 B45 N46 130.2(3) yes
Ru1 B45 H451 38.6 no
N46 B45 H451 111.1 no
Ru1 B45 H452 109.3 no
N46 B45 H452 118.4 no
H451 B45 H452 126.5 no
B45 N46 C47 123.9(3) yes
B45 N46 C53 120.4(3) yes
C47 N46 C53 115.7(3) yes
N46 C47 C48 112.6(3) yes
N46 C47 C52 113.3(3) yes
C48 C47 C52 111.1(3) yes
N46 C47 H471 107.2 no
C48 C47 H471 105.9 no
C52 C47 H471 106.2 no
C47 C48 C49 110.1(3) yes
C47 C48 H482 108.6 no
C49 C48 H482 108.9 no
C47 C48 H481 109.3 no
C49 C48 H481 109.7 no
H482 C48 H481 110.4 no
C48 C49 C50 111.5(4) yes
C48 C49 H492 108.4 no
C50 C49 H492 110.6 no
C48 C49 H491 108.5 no
C50 C49 H491 109.8 no
H492 C49 H491 108.0 no
C49 C50 C51 111.6(3) yes
C49 C50 H502 108.3 no
C51 C50 H502 109.6 no
C49 C50 H501 109.4 no
C51 C50 H501 109.9 no
H502 C50 H501 107.9 no
C50 C51 C52 111.5(3) yes
C50 C51 H511 109.7 no
C52 C51 H511 109.3 no
C50 C51 H512 108.4 no
C52 C51 H512 109.7 no
H511 C51 H512 108.2 no
C47 C52 C51 110.4(3) yes
C47 C52 H521 108.9 no
C51 C52 H521 109.2 no
C47 C52 H522 108.9 no
C51 C52 H522 109.5 no
H521 C52 H522 109.9 no
N46 C53 C54 112.0(3) yes
N46 C53 C58 111.2(3) yes
C54 C53 C58 111.2(3) yes
N46 C53 H531 107.4 no
C54 C53 H531 106.9 no
C58 C53 H531 107.8 no
C53 C54 C55 111.9(3) yes
C53 C54 H542 108.5 no
C55 C54 H542 107.7 no
C53 C54 H541 109.9 no
C55 C54 H541 109.3 no
H542 C54 H541 109.6 no
C54 C55 C56 111.2(3) yes
C54 C55 H552 110.2 no
C56 C55 H552 110.3 no
C54 C55 H551 107.8 no
C56 C55 H551 108.6 no
H552 C55 H551 108.6 no
C55 C56 C57 111.5(4) yes
C55 C56 H561 108.6 no
C57 C56 H561 110.0 no
C55 C56 H562 108.7 no
C57 C56 H562 107.9 no
H561 C56 H562 110.1 no
C56 C57 C58 111.1(4) yes
C56 C57 H571 111.2 no
C58 C57 H571 107.8 no
C56 C57 H572 107.7 no
C58 C57 H572 109.3 no
H571 C57 H572 109.6 no
C57 C58 C53 111.5(3) yes
C57 C58 H581 108.9 no
C53 C58 H581 108.5 no
C57 C58 H582 109.1 no
C53 C58 H582 109.5 no
H581 C58 H582 109.3 no
F59 C60 F61 105.6(3) yes
F59 C60 F62 106.3(3) yes
F61 C60 F62 107.2(3) yes
F59 C60 C63 112.6(3) yes
F61 C60 C63 113.0(3) yes
F62 C60 C63 111.7(3) yes
C60 C63 C64 119.9(3) yes
C60 C63 C68 119.4(3) yes
C64 C63 C68 120.6(3) yes
C63 C64 C65 118.1(3) yes
C63 C64 H641 120.4 no
C65 C64 H641 121.5 no
C64 C65 C66 120.6(3) yes
C64 C65 C112 120.9(3) yes
C66 C65 C112 118.4(3) yes
C65 C66 C67 123.2(3) yes
C65 C66 H661 117.8 no
C67 C66 H661 119.0 no
C66 C67 C68 114.7(3) yes
C66 C67 B69 122.8(3) yes
C68 C67 B69 122.3(3) yes
C67 C68 C63 122.7(3) yes
C67 C68 H681 118.7 no
C63 C68 H681 118.6 no
C67 B69 C70 111.6(3) yes
C67 B69 C84 104.1(3) yes
C70 B69 C84 111.9(3) yes
C67 B69 C98 112.8(3) yes
C70 B69 C98 104.2(3) yes
C84 B69 C98 112.6(3) yes
B69 C70 C71 123.0(3) yes
B69 C70 C75 121.1(3) yes
C71 C70 C75 115.7(3) yes
C70 C71 C72 122.6(3) yes
C70 C71 H711 118.8 no
C72 C71 H711 118.7 no
C71 C72 C73 120.3(3) yes
C71 C72 C80 120.7(3) yes
C73 C72 C80 119.0(3) yes
C72 C73 C74 118.5(3) yes
C72 C73 H731 120.7 no
C74 C73 H731 120.8 no
C73 C74 C75 120.8(3) yes
C73 C74 C76 120.5(3) yes
C75 C74 C76 118.8(3) yes
C70 C75 C74 122.1(3) yes
C70 C75 H751 119.3 no
C74 C75 H751 118.6 no
C74 C76 F77 112.6(3) yes
C74 C76 F78 112.9(3) yes
F77 C76 F78 104.9(3) yes
C74 C76 F79 114.0(3) yes
F77 C76 F79 105.4(3) yes
F78 C76 F79 106.2(3) yes
C72 C80 F120 114.6(3) yes
C72 C80 F121 114.3(3) yes
F120 C80 F121 105.48(6) yes
C72 C80 F122 110.8(3) yes
F120 C80 F122 105.48(6) yes
F121 C80 F122 105.43(6) yes
C72 C80 F125 113.4(3) yes
C72 C80 F126 109.6(4) yes
F125 C80 F126 105.45(6) yes
C72 C80 F127 116.7(3) yes
F125 C80 F127 105.46(6) yes
F126 C80 F127 105.45(6) yes
B69 C84 C85 121.3(3) yes
B69 C84 C89 123.6(3) yes
C85 C84 C89 114.9(3) yes
C84 C85 C86 123.1(3) yes
C84 C85 H851 118.1 no
C86 C85 H851 118.8 no
C85 C86 C87 120.6(3) yes
C85 C86 C94 119.3(3) yes
C87 C86 C94 120.1(3) yes
C86 C87 C88 117.9(3) yes
C86 C87 H871 121.8 no
C88 C87 H871 120.3 no
C87 C88 C89 121.3(3) yes
C87 C88 C90 120.5(3) yes
C89 C88 C90 118.2(3) yes
C84 C89 C88 122.2(3) yes
C84 C89 H891 118.2 no
C88 C89 H891 119.5 no
C88 C90 F91 112.6(3) yes
C88 C90 F92 113.2(3) yes
F91 C90 F92 105.4(3) yes
C88 C90 F93 113.5(4) yes
F91 C90 F93 105.6(3) yes
F92 C90 F93 105.9(3) yes
C86 C94 F95 113.5(4) yes
C86 C94 F96 113.8(4) yes
F95 C94 F96 110.9(4) yes
C86 C94 F97 111.1(4) yes
F95 C94 F97 103.7(4) yes
F96 C94 F97 102.8(4) yes
B69 C98 C99 122.2(3) yes
B69 C98 C107 122.3(3) yes
C99 C98 C107 115.3(3) yes
C98 C99 C100 122.9(3) yes
C98 C99 H991 119.1 no
C100 C99 H991 118.0 no
C99 C100 C101 119.5(3) yes
C99 C100 C105 120.7(3) yes
C101 C100 C105 119.8(3) yes
C100 C101 F102 113.9(3) yes
C100 C101 F103 111.6(3) yes
F102 C101 F103 105.2(3) yes
C100 C101 F104 112.8(3) yes
F102 C101 F104 107.8(4) yes
F103 C101 F104 104.8(4) yes
C100 C105 C106 118.0(3) yes
C100 C105 H1051 120.2 no
C106 C105 H1051 121.8 no
C105 C106 C107 120.7(3) yes
C105 C106 C108 120.7(3) yes
C107 C106 C108 118.5(3) yes
C98 C107 C106 122.4(3) yes
C98 C107 H1071 119.3 no
C106 C107 H1071 118.3 no
C106 C108 F140 112.3(3) yes
C106 C108 F141 116.9(3) yes
F140 C108 F141 105.52(6) yes
C106 C108 F142 110.3(3) yes
F140 C108 F142 105.50(6) yes
F141 C108 F142 105.47(6) yes
C106 C108 F145 114.7(4) yes
C106 C108 F146 108.9(4) yes
F145 C108 F146 105.48(6) yes
C106 C108 F147 115.9(3) yes
F145 C108 F147 105.50(6) yes
F146 C108 F147 105.47(6) yes
C65 C112 F130 117.7(4) yes
C65 C112 F131 106.0(4) yes
F130 C112 F131 105.46(6) yes
C65 C112 F132 115.6(3) yes
F130 C112 F132 105.56(6) yes
F131 C112 F132 105.44(6) yes
C65 C112 F135 111.3(3) yes
C65 C112 F136 118.1(3) yes
F135 C112 F136 105.54(6) yes
C65 C112 F137 110.2(3) yes
F135 C112 F137 105.36(6) yes
F136 C112 F137 105.51(6) yes
B45 H451 Ru1 114.6 no

loop_
_geom_bond_atom_site_label_1
_geom_bond_atom_site_label_2
_geom_bond_distance
_geom_bond_publ_flag
Ru1 P2 2.3544(10) yes
Ru1 P21 2.3576(9) yes
Ru1 C40 2.231(4) yes
Ru1 C41 2.211(4) yes
Ru1 C42 2.205(4) yes
Ru1 C43 2.234(4) yes
Ru1 C44 2.241(3) yes
Ru1 B45 2.430(4) yes
Ru1 H451 1.665 no
P2 C3 1.845(4) yes
P2 C9 1.834(3) yes
P2 C15 1.843(4) yes
C3 C4 1.394(5) yes
C3 C8 1.383(5) yes
C4 C5 1.384(5) yes
C4 H41 0.929 no
C5 C6 1.388(6) yes
C5 H51 0.917 no
C6 C7 1.368(6) yes
C6 H61 0.942 no
C7 C8 1.389(5) yes
C7 H71 0.939 no
C8 H81 0.945 no
C9 C10 1.390(5) yes
C9 C14 1.394(5) yes
C10 C11 1.398(6) yes
C10 H101 0.934 no
C11 C12 1.372(7) yes
C11 H111 0.935 no
C12 C13 1.378(7) yes
C12 H121 0.934 no
C13 C14 1.388(6) yes
C13 H131 0.930 no
C14 H141 0.944 no
C15 C16 1.389(5) yes
C15 C20 1.390(5) yes
C16 C17 1.387(5) yes
C16 H161 0.936 no
C17 C18 1.376(6) yes
C17 H171 0.917 no
C18 C19 1.375(6) yes
C18 H181 0.931 no
C19 C20 1.382(5) yes
C19 H191 0.927 no
C20 H201 0.935 no
P21 C22 1.838(3) yes
P21 C28 1.829(4) yes
P21 C34 1.839(4) yes
C22 C23 1.389(5) yes
C22 C27 1.392(5) yes
C23 C24 1.381(5) yes
C23 H231 0.929 no
C24 C25 1.376(6) yes
C24 H241 0.919 no
C25 C26 1.381(6) yes
C25 H251 0.922 no
C26 C27 1.386(5) yes
C26 H261 0.923 no
C27 H271 0.935 no
C28 C29 1.394(5) yes
C28 C33 1.385(5) yes
C29 C30 1.389(5) yes
C29 H291 0.947 no
C30 C31 1.376(6) yes
C30 H301 0.925 no
C31 C32 1.383(6) yes
C31 H311 0.934 no
C32 C33 1.392(5) yes
C32 H321 0.938 no
C33 H331 0.941 no
C34 C35 1.399(5) yes
C34 C39 1.390(5) yes
C35 C36 1.384(5) yes
C35 H351 0.937 no
C36 C37 1.378(6) yes
C36 H361 0.943 no
C37 C38 1.370(6) yes
C37 H371 0.933 no
C38 C39 1.383(6) yes
C38 H381 0.927 no
C39 H391 0.937 no
C40 C41 1.412(5) yes
C40 C44 1.429(5) yes
C40 H401 0.958 no
C41 C42 1.418(6) yes
C41 H411 0.950 no
C42 C43 1.429(5) yes
C42 H421 0.972 no
C43 C44 1.400(5) yes
C43 H431 0.966 no
C44 H441 0.975 no
B45 N46 1.376(5) yes
B45 H451 1.207 no
B45 H452 1.116 no
N46 C47 1.480(4) yes
N46 C53 1.500(4) yes
C47 C48 1.523(5) yes
C47 C52 1.528(5) yes
C47 H471 0.976 no
C48 C49 1.533(5) yes
C48 H482 0.973 no
C48 H481 0.974 no
C49 C50 1.510(6) yes
C49 H492 0.969 no
C49 H491 0.978 no
C50 C51 1.517(6) yes
C50 H502 0.965 no
C50 H501 0.978 no
C51 C52 1.524(6) yes
C51 H511 0.963 no
C51 H512 0.982 no
C52 H521 0.971 no
C52 H522 0.991 no
C53 C54 1.525(5) yes
C53 C58 1.515(5) yes
C53 H531 0.982 no
C54 C55 1.527(5) yes
C54 H542 0.977 no
C54 H541 0.975 no
C55 C56 1.518(6) yes
C55 H552 0.985 no
C55 H551 0.979 no
C56 C57 1.523(7) yes
C56 H561 0.967 no
C56 H562 0.979 no
C57 C58 1.525(6) yes
C57 H571 0.968 no
C57 H572 0.970 no
C58 H581 0.965 no
C58 H582 0.973 no
F59 C60 1.343(4) yes
C60 F61 1.332(4) yes
C60 F62 1.332(4) yes
C60 C63 1.497(5) yes
C63 C64 1.383(5) yes
C63 C68 1.390(5) yes
C64 C65 1.378(5) yes
C64 H641 0.914 no
C65 C66 1.386(5) yes
C65 C112 1.490(4) yes
C66 C67 1.394(5) yes
C66 H661 0.924 no
C67 C68 1.400(5) yes
C67 B69 1.641(5) yes
C68 H681 0.944 no
B69 C70 1.648(5) yes
B69 C84 1.641(5) yes
B69 C98 1.632(5) yes
C70 C71 1.397(5) yes
C70 C75 1.397(5) yes
C71 C72 1.386(5) yes
C71 H711 0.927 no
C72 C73 1.386(5) yes
C72 C80 1.485(4) yes
C73 C74 1.377(5) yes
C73 H731 0.931 no
C74 C75 1.390(5) yes
C74 C76 1.490(5) yes
C75 H751 0.937 no
C76 F77 1.330(4) yes
C76 F78 1.336(5) yes
C76 F79 1.324(5) yes
C80 F120 1.326(4) yes
C80 F121 1.330(4) yes
C80 F122 1.346(5) yes
C80 F125 1.333(5) yes
C80 F126 1.354(5) yes
C80 F127 1.314(5) yes
C84 C85 1.401(5) yes
C84 C89 1.401(5) yes
C85 C86 1.377(5) yes
C85 H851 0.946 no
C86 C87 1.389(5) yes
C86 C94 1.497(6) yes
C87 C88 1.375(5) yes
C87 H871 0.920 no
C88 C89 1.386(5) yes
C88 C90 1.494(5) yes
C89 H891 0.924 no
C90 F91 1.338(5) yes
C90 F92 1.337(5) yes
C90 F93 1.340(5) yes
C94 F95 1.321(5) yes
C94 F96 1.305(5) yes
C94 F97 1.358(6) yes
C98 C99 1.394(5) yes
C98 C107 1.398(5) yes
C99 C100 1.385(5) yes
C99 H991 0.925 no
C100 C101 1.497(5) yes
C100 C105 1.391(5) yes
C101 F102 1.316(5) yes
C101 F103 1.330(5) yes
C101 F104 1.314(5) yes
C105 C106 1.379(5) yes
C105 H1051 0.927 no
C106 C107 1.397(5) yes
C106 C108 1.483(4) yes
C107 H1071 0.932 no
C108 F140 1.353(5) yes
C108 F141 1.334(4) yes
C108 F142 1.358(5) yes
C108 F145 1.346(5) yes
C108 F146 1.357(5) yes
C108 F147 1.340(5) yes
C112 F130 1.328(5) yes
C112 F131 1.385(5) yes
C112 F132 1.317(5) yes
C112 F135 1.342(4) yes
C112 F136 1.328(4) yes
C112 F137 1.381(4) yes

loop_
_geom_hbond_atom_site_label_D
_geom_hbond_atom_site_label_H
_geom_hbond_atom_site_label_A
_geom_hbond_angle_DHA
_geom_hbond_distance_DH
_geom_hbond_distance_HA
_geom_hbond_distance_DA
_geom_hbond_publ_flag
C20 H201 C10 120 0.93 2.58 3.159(5) yes
